data_1512920
loop_
_publ_author_name
'Timothy J. Boyle'
'Leigh Anna M. Ottley'
'Mark A. Rodriguez'

_publ_section_title
;
 Structurally characterized group 4 metal alkoxides modified with the
 pyridyl-based ligands 2-mercapto pyridine n-oxide and
 3,3'-dihydroxy-2,2'-bipyridine
;
_journal_issue 14
_journal_name_full Polyhedron
_journal_page_first 3079
_journal_page_last 3084
_journal_paper_doi 10.1016/j.poly.2008.06.037
_journal_volume 27
_journal_year 2008
_chemical_formula_sum 'C20 H30 N2 O4 S2 Ti'
_chemical_formula_weight 474.48
_chemical_name_systematic
; 
 ? 
;
_space_group_IT_number 2
_symmetry_cell_setting triclinic
_symmetry_space_group_name_Hall '-P 1'
_symmetry_space_group_name_H-M 'P -1'
_atom_sites_solution_hydrogens geom
_atom_sites_solution_primary direct
_atom_sites_solution_secondary difmap
_audit_creation_method SHELXL-97
_cell_angle_alpha 95.878(3)
_cell_angle_beta 104.109(2)
_cell_angle_gamma 105.309(2)
_cell_formula_units_Z 2
_cell_length_a 9.8761(14)
_cell_length_b 10.5179(15)
_cell_length_c 12.7351(18)
_cell_measurement_reflns_used 3000
_cell_measurement_temperature 173(2)
_cell_measurement_theta_max 25.5
_cell_measurement_theta_min 2.5
_cell_volume 1217.6(3)
_computing_cell_refinement 'Bruker SMART'
_computing_data_collection 'Bruker SMART'
_computing_data_reduction 'Bruker SMART'
_computing_molecular_graphics 'Bruker SMART'
_computing_publication_material 'Bruker SMART'
_computing_structure_refinement 'SHELXL-97 (Sheldrick, 1997)'
_computing_structure_solution 'SHELXS-97 (Sheldrick, 1990)'
_diffrn_ambient_temperature 173(2)
_diffrn_measured_fraction_theta_full 0.997
_diffrn_measured_fraction_theta_max 0.997
_diffrn_measurement_device_type 'CCD area detector'
_diffrn_measurement_method 'phi and omega scans'
_diffrn_radiation_monochromator graphite
_diffrn_radiation_source 'fine-focus sealed tube'
_diffrn_radiation_type MoK\a
_diffrn_radiation_wavelength 0.71073
_diffrn_reflns_av_R_equivalents 0.0195
_diffrn_reflns_av_sigmaI/netI 0.0294
_diffrn_reflns_limit_h_max 10
_diffrn_reflns_limit_h_min -10
_diffrn_reflns_limit_k_max 11
_diffrn_reflns_limit_k_min -11
_diffrn_reflns_limit_l_max 13
_diffrn_reflns_limit_l_min -14
_diffrn_reflns_number 7515
_diffrn_reflns_theta_full 23.28
_diffrn_reflns_theta_max 23.28
_diffrn_reflns_theta_min 1.68
_exptl_absorpt_coefficient_mu 0.549
_exptl_absorpt_correction_T_max 0.947
_exptl_absorpt_correction_T_min 0.906
_exptl_absorpt_correction_type empirical
_exptl_absorpt_process_details SADABS
_exptl_crystal_colour colorless
_exptl_crystal_density_diffrn 1.294
_exptl_crystal_density_meas ?
_exptl_crystal_density_method 'not measured'
_exptl_crystal_description irregular
_exptl_crystal_F_000 500
_exptl_crystal_size_max 0.25
_exptl_crystal_size_mid 0.15
_exptl_crystal_size_min 0.10
_refine_diff_density_max 0.716
_refine_diff_density_min -0.360
_refine_diff_density_rms 0.073
_refine_ls_extinction_method none
_refine_ls_goodness_of_fit_ref 1.040
_refine_ls_hydrogen_treatment constr
_refine_ls_matrix_type full
_refine_ls_number_parameters 313
_refine_ls_number_reflns 3484
_refine_ls_number_restraints 12
_refine_ls_restrained_S_all 1.061
_refine_ls_R_factor_all 0.0733
_refine_ls_R_factor_gt 0.0578
_refine_ls_shift/su_max 0.000
_refine_ls_shift/su_mean 0.000
_refine_ls_structure_factor_coef Fsqd
_refine_ls_weighting_details 'calc w=1/[\s^2^(Fo^2^)+(0.0921P)^2^+1.5109P] where P=(Fo^2^+2Fc^2^)/3'
_refine_ls_weighting_scheme calc
_refine_ls_wR_factor_gt 0.1568
_refine_ls_wR_factor_ref 0.1703
_reflns_number_gt 2763
_reflns_number_total 3484
_reflns_threshold_expression >2sigma(I)
_cod_data_source_file 2008-3079.cif
_cod_data_source_block 8ja212new
_cod_depositor_comments
;
The following automatic conversions were performed:

'_symmetry_cell_setting' value 'Triclinic' changed to 'triclinic'
according to the built-in table from CIF Core dictionary named
'cif_core.dic' version 2.4.1 from 2010-06-29.

Automatic conversion script
Id: cif_fix_values 1891 2012-01-12 08:04:46Z andrius 


  The following markup was performed in this entry:

  a) Marking up _atom_site_dosorder_group for the disorder fragment;

  b) adding _atom_site_attached_hydrogen counts in places where heir
  pesents was evident from the chemistry.

  After these updates, the computed, declared and published chemical
  formulae match.

  Saulius Gra\<zulis
  2013-12-06

The following automatic conversions were performed:

'_exptl_crystal_density_meas' value 'not measured' was changed to '?'
- the value is perceived as not measured.

Automatic conversion script
Id: cif_fix_values 3008 2015-01-20 13:52:24Z robertas 
;
_cod_original_sg_symbol_H-M P-1
_cod_database_code 1512920

loop_
_symmetry_equiv_pos_as_xyz
'x, y, z'
'-x, -y, -z'

loop_
_atom_site_disorder_group
_atom_site_attached_hydrogens
_atom_site_label
_atom_site_type_symbol
_atom_site_fract_x
_atom_site_fract_y
_atom_site_fract_z
_atom_site_U_iso_or_equiv
_atom_site_adp_type
_atom_site_occupancy
_atom_site_symmetry_multiplicity
_atom_site_calc_flag
_atom_site_refinement_flags
. 0 Ti1 Ti 0.32423(8) 0.28517(8) 0.15403(6) 0.0439(3) Uani 1 1 d D
. 0 N1 N 0.3921(3) 0.2822(3) -0.0644(3) 0.0397(8) Uani 1 1 d .
1 0 N2 N 0.0095(4) 0.3016(4) 0.0674(3) 0.0480(10) Uani 0.50 1 d PD
2 0 N2' N 0.0775(4) 0.4216(4) 0.1334(3) 0.0497(10) Uani 0.50 1 d PD
. 0 O1 O 0.3864(3) 0.3572(3) 0.0253(2) 0.0423(7) Uani 1 1 d .
1 0 O2 O 0.1258(7) 0.2394(8) 0.0674(6) 0.054(2) Uani 0.50 1 d PD
2 0 O2' O 0.2384(12) 0.4333(8) 0.1854(10) 0.044(3) Uani 0.50 1 d PD
. 0 O3 O 0.4971(3) 0.3865(3) 0.2517(2) 0.0521(8) Uani 1 1 d .
. 0 O4 O 0.2759(3) 0.1731(3) 0.2460(3) 0.0608(9) Uani 1 1 d .
. 0 S1 S 0.35765(14) 0.08972(12) 0.05233(11) 0.0588(4) Uani 1 1 d .
1 0 S2 S 0.2457(5) 0.4888(3) 0.1988(4) 0.0459(9) Uani 0.50 1 d PD
2 0 S2' S 0.0631(4) 0.1861(3) 0.0303(3) 0.0595(8) Uani 0.50 1 d PD
. 0 C1 C 0.3781(4) 0.1493(4) -0.0641(4) 0.0456(11) Uani 1 1 d .
. 0 C2 C 0.3857(5) 0.0763(5) -0.1594(4) 0.0603(13) Uani 1 1 d .
. 0 H2 H 0.3753 -0.0167 -0.1633 0.072 Uiso 1 1 calc R
. 0 C3 C 0.4076(6) 0.1346(5) -0.2467(4) 0.0675(15) Uani 1 1 d .
. 0 H3 H 0.4129 0.0830 -0.3104 0.081 Uiso 1 1 calc R
. 0 C4 C 0.4222(6) 0.2708(5) -0.2423(4) 0.0614(13) Uani 1 1 d .
. 0 H4 H 0.4370 0.3128 -0.3029 0.074 Uiso 1 1 calc R
. 0 C5 C 0.4148(5) 0.3426(4) -0.1496(3) 0.0472(11) Uani 1 1 d .
. 0 H5 H 0.4257 0.4356 -0.1451 0.057 Uiso 1 1 calc R
1 1 C6 C -0.1235(11) 0.2280(11) 0.0073(9) 0.050(3) Uani 0.50 1 d PD
2 1 C6' C 0.0469(13) 0.5322(12) 0.1693(9) 0.057(3) Uani 0.50 1 d PD
1 1 C7 C -0.2259(13) 0.2922(13) 0.0058(12) 0.059(4) Uani 0.50 1 d PD
2 1 C7' C -0.0904(14) 0.5318(13) 0.1305(10) 0.068(4) Uani 0.50 1 d PD
. 1 C8 C -0.1916(6) 0.4213(6) 0.0619(5) 0.0705(15) Uani 1 1 d D
1 1 C9 C -0.0419(14) 0.4867(13) 0.1239(11) 0.060(4) Uani 0.50 1 d PD
2 1 C9' C -0.1493(15) 0.3032(15) 0.0314(12) 0.080(6) Uani 0.50 1 d PD
1 0 C10 C 0.0775(4) 0.4216(4) 0.1334(3) 0.0497(10) Uani 0.50 1 d PD
2 0 C10' C 0.0095(4) 0.3016(4) 0.0674(3) 0.0480(10) Uani 0.50 1 d PD
. 0 C11 C 0.5474(5) 0.4040(5) 0.3676(4) 0.0541(12) Uani 1 1 d .
. 0 H11A H 0.4774 0.3383 0.3942 0.065 Uiso 1 1 calc R
. 0 H11B H 0.5509 0.4948 0.4000 0.065 Uiso 1 1 calc R
. 0 C12 C 0.6964(5) 0.3863(5) 0.4061(4) 0.0598(13) Uani 1 1 d .
. 0 C13 C 0.6909(11) 0.2498(9) 0.3547(7) 0.162(5) Uani 1 1 d .
. 0 H13A H 0.6254 0.1816 0.3814 0.244 Uiso 1 1 calc R
. 0 H13B H 0.7894 0.2398 0.3745 0.244 Uiso 1 1 calc R
. 0 H13C H 0.6543 0.2386 0.2745 0.244 Uiso 1 1 calc R
. 0 C14 C 0.8061(6) 0.5000(9) 0.3776(6) 0.127(3) Uani 1 1 d .
. 0 H14A H 0.7735 0.5024 0.2989 0.191 Uiso 1 1 calc R
. 0 H14B H 0.9024 0.4851 0.3950 0.191 Uiso 1 1 calc R
. 0 H14C H 0.8130 0.5854 0.4205 0.191 Uiso 1 1 calc R
. 0 C15 C 0.7363(7) 0.3985(7) 0.5307(5) 0.092(2) Uani 1 1 d .
. 0 H15A H 0.7400 0.4880 0.5640 0.139 Uiso 1 1 calc R
. 0 H15B H 0.8322 0.3846 0.5574 0.139 Uiso 1 1 calc R
. 0 H15C H 0.6624 0.3308 0.5508 0.139 Uiso 1 1 calc R
. 0 C16 C 0.1876(7) 0.0406(6) 0.2412(5) 0.0864(19) Uani 1 1 d .
. 0 H16A H 0.2468 -0.0213 0.2364 0.104 Uiso 1 1 calc R
. 0 H16B H 0.1053 0.0154 0.1731 0.104 Uiso 1 1 calc R
. 0 C17 C 0.1289(6) 0.0223(6) 0.3337(5) 0.0726(16) Uani 1 1 d .
. 0 C18 C 0.0289(9) 0.1223(8) 0.3281(8) 0.131(3) Uani 1 1 d .
. 0 H18A H 0.0897 0.2140 0.3329 0.197 Uiso 1 1 calc R
. 0 H18B H -0.0145 0.1183 0.3897 0.197 Uiso 1 1 calc R
. 0 H18C H -0.0491 0.0950 0.2585 0.197 Uiso 1 1 calc R
. 0 C19 C 0.0247(7) -0.1150(6) 0.3185(6) 0.093(2) Uani 1 1 d .
. 0 H19A H -0.0434 -0.1380 0.2444 0.140 Uiso 1 1 calc R
. 0 H19B H -0.0302 -0.1168 0.3732 0.140 Uiso 1 1 calc R
. 0 H19C H 0.0797 -0.1802 0.3281 0.140 Uiso 1 1 calc R
. 0 C20 C 0.2353(8) 0.0664(7) 0.4445(5) 0.110(3) Uani 1 1 d .
. 0 H20A H 0.3061 0.0155 0.4514 0.166 Uiso 1 1 calc R
. 0 H20B H 0.1833 0.0507 0.5006 0.166 Uiso 1 1 calc R
. 0 H20C H 0.2869 0.1621 0.4547 0.166 Uiso 1 1 calc R

loop_
_atom_site_aniso_label
_atom_site_aniso_U_11
_atom_site_aniso_U_22
_atom_site_aniso_U_33
_atom_site_aniso_U_23
_atom_site_aniso_U_13
_atom_site_aniso_U_12
Ti1 0.0392(5) 0.0477(5) 0.0419(5) 0.0141(4) 0.0070(3) 0.0099(4)
N1 0.0382(19) 0.0381(19) 0.0395(19) 0.0034(16) 0.0050(15) 0.0129(15)
N2 0.053(3) 0.050(3) 0.037(2) 0.0100(19) 0.0137(19) 0.006(2)
N2' 0.057(3) 0.055(3) 0.042(2) 0.010(2) 0.023(2) 0.014(2)
O1 0.0528(17) 0.0362(15) 0.0395(16) 0.0070(13) 0.0141(13) 0.0151(13)
O2 0.034(4) 0.049(5) 0.051(5) -0.022(3) -0.009(3) -0.003(3)
O2' 0.055(5) 0.038(6) 0.055(6) 0.014(6) 0.027(4) 0.025(6)
O3 0.0477(18) 0.0553(18) 0.0459(18) 0.0156(14) 0.0041(14) 0.0089(14)
O4 0.057(2) 0.062(2) 0.0517(19) 0.0224(16) 0.0086(15) -0.0005(16)
S1 0.0703(8) 0.0438(7) 0.0749(9) 0.0244(6) 0.0282(7) 0.0261(6)
S2 0.0562(16) 0.036(2) 0.0404(14) -0.0074(18) 0.0133(11) 0.0113(18)
S2' 0.065(2) 0.059(2) 0.0558(19) 0.0078(15) 0.0126(16) 0.0255(17)
C1 0.041(2) 0.036(2) 0.058(3) 0.007(2) 0.007(2) 0.0151(19)
C2 0.065(3) 0.045(3) 0.066(3) 0.000(2) 0.002(3) 0.027(2)
C3 0.088(4) 0.065(3) 0.049(3) -0.005(3) 0.006(3) 0.041(3)
C4 0.083(4) 0.062(3) 0.044(3) 0.008(2) 0.014(2) 0.032(3)
C5 0.058(3) 0.040(2) 0.041(2) 0.008(2) 0.008(2) 0.016(2)
C6 0.036(5) 0.058(7) 0.046(6) 0.004(5) 0.010(4) 0.004(5)
C6' 0.079(9) 0.051(7) 0.049(7) 0.012(5) 0.031(6) 0.021(6)
C7 0.053(8) 0.078(10) 0.053(9) 0.015(7) 0.018(7) 0.027(8)
C7' 0.084(9) 0.087(11) 0.053(7) 0.023(7) 0.032(7) 0.043(8)
C8 0.058(3) 0.099(5) 0.070(4) 0.028(4) 0.027(3) 0.035(3)
C9 0.092(12) 0.048(8) 0.063(9) 0.013(6) 0.052(9) 0.031(8)
C9' 0.087(14) 0.079(12) 0.032(7) 0.014(7) -0.004(9) -0.028(12)
C10 0.057(3) 0.055(3) 0.042(2) 0.010(2) 0.023(2) 0.014(2)
C10' 0.053(3) 0.050(3) 0.037(2) 0.0100(19) 0.0137(19) 0.006(2)
C11 0.050(3) 0.061(3) 0.047(3) 0.013(2) 0.008(2) 0.012(2)
C12 0.050(3) 0.081(4) 0.048(3) 0.015(2) 0.004(2) 0.026(3)
C13 0.207(10) 0.178(9) 0.114(6) -0.021(6) -0.025(6) 0.160(8)
C14 0.048(4) 0.224(9) 0.084(5) 0.055(5) 0.006(3) 0.000(5)
C15 0.068(4) 0.132(6) 0.060(4) 0.030(4) -0.005(3) 0.019(4)
C16 0.091(4) 0.081(4) 0.062(3) 0.014(3) 0.021(3) -0.015(3)
C17 0.071(4) 0.073(4) 0.068(3) 0.016(3) 0.034(3) -0.003(3)
C18 0.114(6) 0.124(7) 0.181(9) 0.033(6) 0.077(6) 0.042(5)
C19 0.097(5) 0.077(4) 0.109(5) 0.026(4) 0.055(4) 0.003(3)
C20 0.121(6) 0.123(6) 0.061(4) 0.037(4) 0.019(4) -0.009(5)

loop_
_atom_type_symbol
_atom_type_description
_atom_type_scat_dispersion_real
_atom_type_scat_dispersion_imag
_atom_type_scat_source
C C 0.0033 0.0016 'International Tables Vol C Tables 4.2.6.8 and 6.1.1.4'
H H 0.0000 0.0000 'International Tables Vol C Tables 4.2.6.8 and 6.1.1.4'
N N 0.0061 0.0033 'International Tables Vol C Tables 4.2.6.8 and 6.1.1.4'
O O 0.0106 0.0060 'International Tables Vol C Tables 4.2.6.8 and 6.1.1.4'
S S 0.1246 0.1234 'International Tables Vol C Tables 4.2.6.8 and 6.1.1.4'
Ti Ti 0.2776 0.4457 'International Tables Vol C Tables 4.2.6.8 and 6.1.1.4'

loop_
_geom_angle_atom_site_label_1
_geom_angle_atom_site_label_2
_geom_angle_atom_site_label_3
_geom_angle
O4 Ti1 O3 94.69(14)
O4 Ti1 O2 91.7(3)
O3 Ti1 O2 158.2(3)
O4 Ti1 O2' 104.1(4)
O3 Ti1 O2' 88.5(3)
O2 Ti1 O2' 69.7(4)
O4 Ti1 O1 161.41(14)
O3 Ti1 O1 91.85(12)
O2 Ti1 O1 88.6(3)
O2' Ti1 O1 93.4(3)
O4 Ti1 S1 84.33(12)
O3 Ti1 S1 110.42(11)
O2 Ti1 S1 90.9(2)
O2' Ti1 S1 158.8(3)
O1 Ti1 S1 77.08(8)
O4 Ti1 S2 107.39(17)
O3 Ti1 S2 82.69(14)
O2 Ti1 S2 75.5(2)
O2' Ti1 S2 6.5(4)
O1 Ti1 S2 90.69(14)
S1 Ti1 S2 162.06(12)
O4 Ti1 S2' 87.91(13)
O3 Ti1 S2' 167.44(13)
O2 Ti1 S2' 9.4(3)
O2' Ti1 S2' 78.9(3)
O1 Ti1 S2' 89.47(11)
S1 Ti1 S2' 82.05(8)
S2 Ti1 S2' 84.80(13)
O1 N1 C5 118.1(3)
O1 N1 C1 118.7(3)
C5 N1 C1 123.2(4)
C6 N2 O2 115.3(6)
C6 N2 S2' 86.9(5)
O2 N2 S2' 28.4(2)
C6' N2' O2' 110.7(7)
C6' N2' S2 90.3(6)
O2' N2' S2 20.9(3)
N1 O1 Ti1 125.3(2)
N2 O2 Ti1 132.7(5)
N2' O2' Ti1 122.3(5)
C11 O3 Ti1 131.5(3)
C16 O4 Ti1 139.3(3)
C1 S1 Ti1 99.73(14)
N2' S2 Ti1 95.6(2)
N2 S2' Ti1 95.6(2)
N1 C1 C2 116.2(4)
N1 C1 S1 117.5(3)
C2 C1 S1 126.3(3)
C3 C2 C1 121.7(4)
C3 C2 H2 119.1
C1 C2 H2 119.1
C2 C3 C4 119.7(5)
C2 C3 H3 120.2
C4 C3 H3 120.2
C5 C4 C3 118.9(5)
C5 C4 H4 120.6
C3 C4 H4 120.6
N1 C5 C4 120.3(4)
N1 C5 H5 119.8
C4 C5 H5 119.8
N2 C6 C7 113.1(9)
C7' C6' N2' 115.7(11)
C6 C7 C8 122.1(10)
C6' C7' C8 120.0(12)
C7' C8 C7 149.5(9)
C7' C8 C9 31.8(6)
C7 C8 C9 117.8(8)
C7' C8 C9' 120.3(9)
C7 C8 C9' 29.2(6)
C9 C8 C9' 88.6(8)
O3 C11 C12 112.3(4)
O3 C11 H11A 109.1
C12 C11 H11A 109.1
O3 C11 H11B 109.1
C12 C11 H11B 109.1
H11A C11 H11B 107.9
C13 C12 C11 108.7(5)
C13 C12 C15 109.7(5)
C11 C12 C15 108.1(4)
C13 C12 C14 113.6(6)
C11 C12 C14 108.2(5)
C15 C12 C14 108.3(5)
C12 C13 H13A 109.5
C12 C13 H13B 109.5
H13A C13 H13B 109.5
C12 C13 H13C 109.5
H13A C13 H13C 109.5
H13B C13 H13C 109.5
C12 C14 H14A 109.5
C12 C14 H14B 109.5
H14A C14 H14B 109.5
C12 C14 H14C 109.5
H14A C14 H14C 109.5
H14B C14 H14C 109.5
C12 C15 H15A 109.5
C12 C15 H15B 109.5
H15A C15 H15B 109.5
C12 C15 H15C 109.5
H15A C15 H15C 109.5
H15B C15 H15C 109.5
O4 C16 C17 114.6(5)
O4 C16 H16A 108.6
C17 C16 H16A 108.6
O4 C16 H16B 108.6
C17 C16 H16B 108.6
H16A C16 H16B 107.6
C16 C17 C20 116.6(5)
C16 C17 C19 112.0(5)
C20 C17 C19 113.2(5)
C16 C17 C18 103.5(6)
C20 C17 C18 104.8(6)
C19 C17 C18 105.2(5)
C17 C18 H18A 109.5
C17 C18 H18B 109.5
H18A C18 H18B 109.5
C17 C18 H18C 109.5
H18A C18 H18C 109.5
H18B C18 H18C 109.5
C17 C19 H19A 109.5
C17 C19 H19B 109.5
H19A C19 H19B 109.5
C17 C19 H19C 109.5
H19A C19 H19C 109.5
H19B C19 H19C 109.5
C17 C20 H20A 109.5
C17 C20 H20B 109.5
H20A C20 H20B 109.5
C17 C20 H20C 109.5
H20A C20 H20C 109.5
H20B C20 H20C 109.5

loop_
_geom_bond_atom_site_label_1
_geom_bond_atom_site_label_2
_geom_bond_distance
Ti1 O4 1.802(3)
Ti1 O3 1.825(3)
Ti1 O2 1.905(7)
Ti1 O2' 2.010(8)
Ti1 O1 2.034(3)
Ti1 S1 2.4564(15)
Ti1 S2 2.521(4)
Ti1 S2' 2.546(4)
N1 O1 1.341(4)
N1 C5 1.348(5)
N1 C1 1.368(5)
N2 C6 1.327(12)
N2 O2 1.464(8)
N2 S2' 1.524(5)
N2' C6' 1.341(12)
N2' O2' 1.531(11)
N2' S2 1.593(6)
O3 C11 1.414(5)
O4 C16 1.422(6)
S1 C1 1.704(5)
C1 C2 1.398(7)
C2 C3 1.359(7)
C2 H2 0.9500
C3 C4 1.395(7)
C3 H3 0.9500
C4 C5 1.362(6)
C4 H4 0.9500
C5 H5 0.9500
C6 C7 1.354(15)
C6' C7' 1.323(14)
C7 C8 1.382(13)
C7' C8 1.367(12)
C8 C9 1.437(14)
C8 C9' 1.456(15)
C11 C12 1.501(6)
C11 H11A 0.9900
C11 H11B 0.9900
C12 C13 1.497(9)
C12 C15 1.521(7)
C12 C14 1.527(8)
C13 H13A 0.9800
C13 H13B 0.9800
C13 H13C 0.9800
C14 H14A 0.9800
C14 H14B 0.9800
C14 H14C 0.9800
C15 H15A 0.9800
C15 H15B 0.9800
C15 H15C 0.9800
C16 C17 1.443(7)
C16 H16A 0.9900
C16 H16B 0.9900
C17 C20 1.482(8)
C17 C19 1.498(7)
C17 C18 1.616(9)
C18 H18A 0.9800
C18 H18B 0.9800
C18 H18C 0.9800
C19 H19A 0.9800
C19 H19B 0.9800
C19 H19C 0.9800
C20 H20A 0.9800
C20 H20B 0.9800
C20 H20C 0.9800
